data_2015992
loop_
_publ_author_name
'Martone, Daniel P.'
'Maverick, Andrew W.'
'Fronczek, Frank R.'

_publ_section_title
;
 <i>trans</i>-Dichloridotetrakis(3,5-dimethylpyridine)copper(II)
;
_journal_coeditor_code GZ3084
_journal_issue 6
_journal_name_full 'Acta Crystallographica Section C'
_journal_page_first m238
_journal_page_last m239
_journal_paper_doi 10.1107/S0108270107018471
_journal_volume 63
_journal_year 2007
_chemical_formula_iupac '[Cu Cl2 (C7 H9 N)4]'
_chemical_formula_moiety 'C28 H36 Cl2 Cu N4'
_chemical_formula_sum 'C28 H36 Cl2 Cu N4'
_chemical_formula_weight 563.05
_chemical_name_systematic
;
<i>trans</i>-Dichloridotetrakis(3,5-dimethylpyridine)copper(II)
;
_space_group_IT_number 126
_symmetry_cell_setting tetragonal
_symmetry_space_group_name_Hall '-P 4a 2bc'
_symmetry_space_group_name_H-M 'P 4/n n c :2'
_atom_sites_solution_hydrogens geom
_atom_sites_solution_primary direct
_atom_sites_solution_secondary difmap
_audit_creation_method SHELXL97
_cell_angle_alpha 90
_cell_angle_beta 90
_cell_angle_gamma 90
_cell_formula_units_Z 2
_cell_length_a 11.3324(15)
_cell_length_b 11.3324(15)
_cell_length_c 10.894(2)
_cell_measurement_reflns_used 3012
_cell_measurement_temperature 110
_cell_measurement_theta_max 35.0
_cell_measurement_theta_min 2.5
_cell_volume 1399.0(4)
_computing_cell_refinement 'SCALEPACK (Otwinowski & Minor 1997)'
_computing_data_collection 'COLLECT (Nonius, 2000)'
_computing_data_reduction 'DENZO (Otwinowski & Minor 1997) and SCALEPACK'
_computing_molecular_graphics 'ORTEP-3 for Windows (Farrugia, 1997)'
_computing_publication_material SHELXL97
_computing_structure_refinement 'SHELXL97 (Sheldrick, 1997)'
_computing_structure_solution 'SIR97 (Altomare <i>et al.</i>,  1999)'
_diffrn_ambient_temperature 110
_diffrn_measured_fraction_theta_full 0.998
_diffrn_measured_fraction_theta_max 0.999
_diffrn_measurement_device 'Nonius KappaCCD diffractometer with an Oxford Cryosystems Cryostream cooler'
_diffrn_measurement_method '\w scans with \k offsets'
_diffrn_radiation_monochromator graphite
_diffrn_radiation_source 'fine-focus sealed tube'
_diffrn_radiation_type MoK\a
_diffrn_radiation_wavelength 0.71073
_diffrn_reflns_av_R_equivalents 0.035
_diffrn_reflns_av_sigmaI/netI 0.0290
_diffrn_reflns_limit_h_max 18
_diffrn_reflns_limit_h_min -18
_diffrn_reflns_limit_k_max 12
_diffrn_reflns_limit_k_min -12
_diffrn_reflns_limit_l_max 17
_diffrn_reflns_limit_l_min -14
_diffrn_reflns_number 13834
_diffrn_reflns_theta_full 25.00
_diffrn_reflns_theta_max 35.0
_diffrn_reflns_theta_min 2.5
_diffrn_standards_decay_% <2
_diffrn_standards_number 0
_exptl_absorpt_coefficient_mu 0.995
_exptl_absorpt_correction_T_max 0.849
_exptl_absorpt_correction_T_min 0.826
_exptl_absorpt_correction_type multi-scan
_exptl_absorpt_process_details '(SCALEPACK; Otwinowski & Minor, 1997)'
_exptl_crystal_colour blue
_exptl_crystal_density_diffrn 1.337
_exptl_crystal_density_method 'not measured'
_exptl_crystal_description prism
_exptl_crystal_F_000 590
_exptl_crystal_size_max 0.20
_exptl_crystal_size_mid 0.20
_exptl_crystal_size_min 0.17
_refine_diff_density_max 0.40
_refine_diff_density_min -0.65
_refine_ls_extinction_coef 0.0064(13)
_refine_ls_extinction_expression Fc^*^=kFc[1+0.001xFc^2^\l^3^/sin(2\q)]^-1/4^
_refine_ls_extinction_method 'SHELXL97 (Sheldrick, 1997)'
_refine_ls_goodness_of_fit_ref 1.064
_refine_ls_hydrogen_treatment constr
_refine_ls_matrix_type full
_refine_ls_number_parameters 45
_refine_ls_number_reflns 1547
_refine_ls_number_restraints 0
_refine_ls_restrained_S_all 1.064
_refine_ls_R_factor_all 0.044
_refine_ls_R_factor_gt 0.030
_refine_ls_shift/su_max 0.000
_refine_ls_shift/su_mean 0.000
_refine_ls_structure_factor_coef Fsqd
_refine_ls_weighting_details 'calc w = 1/[\s^2^(Fo^2^)+(0.034P)^2^+0.5672P] where P=(Fo^2^+2Fc^2^)/3'
_refine_ls_weighting_scheme calc
_refine_ls_wR_factor_gt 0.075
_refine_ls_wR_factor_ref 0.081
_reflns_number_gt 1195
_reflns_number_total 1547
_reflns_threshold_expression I>2\s(I)
_cod_data_source_file gz3084.cif
_cod_data_source_block I
_cod_original_sg_symbol_H-M 'P 4/n n c'
_cod_database_code 2015992
_cod_database_fobs_code 2015992

loop_
_symmetry_equiv_pos_as_xyz
'x, y, z'
'-x+1/2, -y+1/2, z'
'x, -y+1/2, -z+1/2'
'-x+1/2, y, -z+1/2'
'-y+1/2, -x+1/2, -z+1/2'
'y, x, -z+1/2'
'y, -x+1/2, z'
'-y+1/2, x, z'
'-x, -y, -z'
'x-1/2, y-1/2, -z'
'-x, y-1/2, z-1/2'
'x-1/2, -y, z-1/2'
'y-1/2, x-1/2, z-1/2'
'-y, -x, z-1/2'
'-y, x-1/2, -z'
'y-1/2, -x, -z'

loop_
_atom_site_type_symbol
_atom_site_label
_atom_site_fract_x
_atom_site_fract_y
_atom_site_fract_z
_atom_site_U_iso_or_equiv
_atom_site_adp_type
_atom_site_calc_flag
_atom_site_refinement_flags
_atom_site_occupancy
Cu Cu1 0.7500 0.7500 0.2500 0.01052(10) Uani d S 1
Cl Cl1 0.7500 0.7500 0.50380(5) 0.01531(11) Uani d S 1
N N1 0.62202(7) 0.62202(7) 0.2500 0.0113(2) Uani d S 1
C C1 0.62762(9) 0.53069(9) 0.17179(11) 0.01328(19) Uani d . 1
H H1 0.6913 0.5275 0.1152 0.016 Uiso calc R 1
C C2 0.54443(9) 0.44044(9) 0.16975(11) 0.0144(2) Uani d . 1
C C3 0.44920(9) 0.44920(9) 0.2500 0.0158(3) Uani d S 1
H H3 0.3899 0.3899 0.2500 0.019 Uiso calc SR 1
C C4 0.55841(11) 0.33732(11) 0.08414(13) 0.0238(3) Uani d . 1
H H4A 0.6120 0.2794 0.1208 0.036 Uiso calc R 1
H H4B 0.5910 0.3647 0.0059 0.036 Uiso calc R 1
H H4C 0.4813 0.3007 0.0699 0.036 Uiso calc R 1

loop_
_atom_site_aniso_label
_atom_site_aniso_U_11
_atom_site_aniso_U_22
_atom_site_aniso_U_33
_atom_site_aniso_U_12
_atom_site_aniso_U_13
_atom_site_aniso_U_23
Cu1 0.00625(11) 0.00625(11) 0.01905(18) 0.000 0.000 0.000
Cl1 0.01361(14) 0.01361(14) 0.0187(2) 0.000 0.000 0.000
N1 0.0090(3) 0.0090(3) 0.0160(5) -0.0001(4) 0.0009(3) -0.0009(3)
C1 0.0120(4) 0.0119(4) 0.0159(5) -0.0010(3) 0.0024(4) -0.0025(4)
C2 0.0132(4) 0.0115(4) 0.0185(5) -0.0023(3) 0.0005(4) -0.0043(4)
C3 0.0121(3) 0.0121(3) 0.0231(7) -0.0038(4) 0.0014(4) -0.0014(4)
C4 0.0225(5) 0.0181(5) 0.0308(6) -0.0054(4) 0.0052(5) -0.0131(5)

loop_
_atom_type_symbol
_atom_type_description
_atom_type_scat_dispersion_real
_atom_type_scat_dispersion_imag
_atom_type_scat_source
C C 0.0033 0.0016 'International Tables Vol C Tables 4.2.6.8 and 6.1.1.4'
H H 0.0000 0.0000 'International Tables Vol C Tables 4.2.6.8 and 6.1.1.4'
Cl Cl 0.1484 0.1585 'International Tables Vol C Tables 4.2.6.8 and 6.1.1.4'
Cu Cu 0.3201 1.2651 'International Tables Vol C Tables 4.2.6.8 and 6.1.1.4'
N N 0.0061 0.0033 'International Tables Vol C Tables 4.2.6.8 and 6.1.1.4'

loop_
_geom_angle_atom_site_label_1
_geom_angle_atom_site_label_2
_geom_angle_atom_site_label_3
_geom_angle_site_symmetry_1
_geom_angle_site_symmetry_3
_geom_angle
N1 Cu1 N1 3_565 . 90
N1 Cu1 N1 3_565 4_655 180
N1 Cu1 N1 . 4_655 90
N1 Cu1 N1 3_565 2_665 90
N1 Cu1 N1 . 2_665 180
N1 Cu1 N1 4_655 2_665 90
N1 Cu1 Cl1 3_565 3_565 90
N1 Cu1 Cl1 . 3_565 90
N1 Cu1 Cl1 4_655 3_565 90
N1 Cu1 Cl1 2_665 3_565 90
N1 Cu1 Cl1 3_565 . 90
N1 Cu1 Cl1 . . 90
N1 Cu1 Cl1 4_655 . 90
N1 Cu1 Cl1 2_665 . 90
Cl1 Cu1 Cl1 3_565 . 180
C1 N1 C1 6 . 118.42(12)
C1 N1 Cu1 6 . 120.79(6)
C1 N1 Cu1 . . 120.79(6)
N1 C1 C2 . . 123.03(10)
N1 C1 H1 . . 118.5
C2 C1 H1 . . 118.5
C1 C2 C3 . . 117.57(10)
C1 C2 C4 . . 120.66(10)
C3 C2 C4 . . 121.77(10)
C2 C3 C2 6 . 120.32(13)
C2 C3 H3 6 . 119.8
C2 C3 H3 . . 119.8
C2 C4 H4A . . 109.5
C2 C4 H4B . . 109.5
H4A C4 H4B . . 109.5
C2 C4 H4C . . 109.5
H4A C4 H4C . . 109.5
H4B C4 H4C . . 109.5

loop_
_geom_bond_atom_site_label_1
_geom_bond_atom_site_label_2
_geom_bond_distance
_geom_bond_publ_flag
Cu1 Cl1 2.7649(7) y
Cu1 N1 2.0510(12) y
N1 C1 1.3422(12) y
C1 C2 1.3912(14) y
C1 H1 0.9500 ?
C2 C3 1.3924(13) y
C2 C4 1.5034(16) y
C3 H3 0.9500 ?
C4 H4A 0.9800 ?
C4 H4B 0.9800 ?
C4 H4C 0.9800 ?

loop_
_geom_torsion_atom_site_label_1
_geom_torsion_atom_site_label_2
_geom_torsion_atom_site_label_3
_geom_torsion_atom_site_label_4
_geom_torsion_site_symmetry_1
_geom_torsion_site_symmetry_4
_geom_torsion
_geom_torsion_publ_flag
N1 Cu1 N1 C1 3_565 6 -47.65(6) ?
Cl1 Cu1 N1 C1 3_565 6 -137.65(6) ?
Cl1 Cu1 N1 C1 . 6 42.35(6) y
N1 Cu1 N1 C1 3_565 . 132.35(6) ?
Cl1 Cu1 N1 C1 . . -137.65(6) ?
C1 N1 C1 C2 6 . -1.32(8) ?
Cu1 N1 C1 C2 . . 178.68(8) ?
N1 C1 C2 C3 . . 2.54(16) ?
N1 C1 C2 C4 . . -177.05(10) ?
C1 C2 C3 C2 . 6 -1.19(8) ?
C4 C2 C3 C2 . 6 178.40(13) ?
